data_4509810
loop_
_publ_author_name
'Carlucci, Lucia'
'Ciani, Gianfranco'
'Garc\'ia-Ruiz, Juan Manuel'
'Moret, Massimo'
'Proserpio, Davide M.'
'Rizzato, Silvia'

_publ_section_title
;
 Crystallization Behavior of Coordination Polymers. 1. Kinetic and
 Thermodynamic Features of 1,3-Bis(4-pyridyl)propane/MCl2Systems
;
_journal_issue 12
_journal_name_full 'Crystal Growth &amp; Design'
_journal_page_first 5024
_journal_paper_doi 10.1021/cg900985w
_journal_volume 9
_journal_year 2009
_chemical_formula_sum 'C27 H34 Cd Cl2 N4 O2'
_chemical_formula_weight 629.909
_space_group_IT_number 88
_symmetry_cell_setting tetragonal
_symmetry_Int_Tables_number 88
_symmetry_space_group_name_Hall '-I 4ad'
_symmetry_space_group_name_H-M 'I 41/a :2'
_atom_sites_solution_hydrogens geom
_atom_sites_solution_primary direct
_atom_sites_solution_secondary difmap
_cell_angle_alpha 90
_cell_angle_beta 90
_cell_angle_gamma 90
_cell_formula_units_Z 16
_cell_length_a 17.536(1)
_cell_length_b 17.536(1)
_cell_length_c 42.966(3)
_cell_measurement_reflns_used 8140
_cell_measurement_temperature 219(2)
_cell_measurement_theta_max 24.0
_cell_measurement_theta_min 2.0
_cell_volume 13212.5(14)
_computing_cell_refinement 'Bruker-AXS SAINT Software'
_computing_data_collection 'Bruker-AXS SMART Software'
_computing_data_reduction 'Bruker-AXS SAINT Software'
_computing_publication_material 'WinGX v1.70.01(L.J. Farrugia, 1999)'
_computing_structure_refinement 'SHELXL-97 (Sheldrick, 1997)'
_computing_structure_solution 'SHELXS-97 (Sheldrick, 1997)'
_diffrn_ambient_temperature 219(2)
_diffrn_detector CCD_plate
_diffrn_measured_fraction_theta_full 0.964
_diffrn_measured_fraction_theta_max 0.964
_diffrn_measurement_device SMART
_diffrn_measurement_method omega-scan
_diffrn_radiation_monochromator graphite
_diffrn_radiation_type MoK\a
_diffrn_radiation_wavelength 0.71073
_diffrn_reflns_av_R_equivalents 0.0888
_diffrn_reflns_av_unetI/netI 0.1001
_diffrn_reflns_limit_h_max 18
_diffrn_reflns_limit_h_min -20
_diffrn_reflns_limit_k_max 19
_diffrn_reflns_limit_k_min -16
_diffrn_reflns_limit_l_max 40
_diffrn_reflns_limit_l_min -49
_diffrn_reflns_number 28019
_diffrn_reflns_theta_full 24.74
_diffrn_reflns_theta_max 24.74
_diffrn_reflns_theta_min 1.25
_diffrn_standards_decay_% 0
_exptl_absorpt_coefficient_mu 0.849
_exptl_absorpt_correction_T_max 0.919
_exptl_absorpt_correction_T_min 0.688
_exptl_absorpt_correction_type empirical
_exptl_absorpt_process_details 'Sadabs 2.01 (Bruker AXS, 1999)'
_exptl_crystal_colour colourless
_exptl_crystal_density_diffrn 1.266
_exptl_crystal_density_method 'not measured'
_exptl_crystal_description bipyramidal
_exptl_crystal_F_000 5144
_exptl_crystal_size_max 0.30
_exptl_crystal_size_mid 0.10
_exptl_crystal_size_min 0.10
_refine_diff_density_max 1.642
_refine_diff_density_min -1.898
_refine_diff_density_rms 0.225
_refine_ls_extinction_method none
_refine_ls_goodness_of_fit_ref 1.056
_refine_ls_hydrogen_treatment mixed
_refine_ls_matrix_type full
_refine_ls_number_parameters 324
_refine_ls_number_reflns 5480
_refine_ls_number_restraints 48
_refine_ls_restrained_S_all 1.051
_refine_ls_R_factor_all 0.1878
_refine_ls_R_factor_gt 0.1208
_refine_ls_shift/su_max 0.026
_refine_ls_shift/su_mean 0.003
_refine_ls_structure_factor_coef Fsqd
_refine_ls_weighting_details 'calc w=1/[\s^2^(Fo^2^)+(0.1903P)^2^+398.4912P] where P=(Fo^2^+2Fc^2^)/3'
_refine_ls_weighting_scheme calc
_refine_ls_wR_factor_gt 0.3743
_refine_ls_wR_factor_ref 0.4026
_reflns_number_gt 2855
_reflns_number_total 5480
_reflns_threshold_expression >2sigma(I)
_cod_data_source_file cg900985wsup7.cif
_cod_data_source_block 3Cd
_cod_depositor_comments
;
The following automatic conversions were performed:

'_symmetry_cell_setting' value 'Tetragonal' changed to 'tetragonal'
according to /home/saulius/struct/CIF-dictionaries/cif_core.dic
dictionary named 'cif_core.dic' version 2.4.2 from 2011-04-26.

Automatic conversion script
Id: cif_fix_values 1891 2012-01-12 08:04:46Z andrius 
;
_cod_original_sg_symbol_H-M 'I 41/a'
_cod_database_code 4509810

loop_
_symmetry_equiv_pos_as_xyz
'x, y, z'
'-x, -y+1/2, z'
'-y+3/4, x+1/4, z+1/4'
'y+1/4, -x+1/4, z+1/4'
'x+1/2, y+1/2, z+1/2'
'-x+1/2, -y+1, z+1/2'
'-y+5/4, x+3/4, z+3/4'
'y+3/4, -x+3/4, z+3/4'
'-x, -y, -z'
'x, y-1/2, -z'
'y-3/4, -x-1/4, -z-1/4'
'-y-1/4, x-1/4, -z-1/4'
'-x+1/2, -y+1/2, -z+1/2'
'x+1/2, y, -z+1/2'
'y-1/4, -x+1/4, -z+1/4'
'-y+1/4, x+1/4, -z+1/4'

loop_
_atom_site_label
_atom_site_type_symbol
_atom_site_fract_x
_atom_site_fract_y
_atom_site_fract_z
_atom_site_U_iso_or_equiv
_atom_site_adp_type
_atom_site_occupancy
_atom_site_symmetry_multiplicity
_atom_site_calc_flag
_atom_site_refinement_flags
O1W O 0.638(3) 0.663(3) 0.0142(11) 0.156(16) Uiso 0.5 1 d P
O2W O 0.406(5) 0.536(5) 0.0968(19) 0.29(4) Uiso 0.5 1 d P
O3W O 0.627(4) 0.710(4) 0.0497(15) 0.22(2) Uiso 0.5 1 d P
O1E O 0.486(2) 0.689(2) 0.1020(9) 0.126(12) Uiso 0.5 1 d P
C2E C 0.543(3) 0.650(3) 0.0845(13) 0.113(17) Uiso 0.5 1 d P
H2E1 H 0.5656 0.6211 0.1016 0.135 Uiso 0.5 1 calc PR
H2E2 H 0.5779 0.6926 0.0814 0.135 Uiso 0.5 1 calc PR
C3E C 0.569(4) 0.602(4) 0.0593(16) 0.16(3) Uiso 0.5 1 d P
H3E1 H 0.6241 0.5974 0.0605 0.234 Uiso 0.5 1 calc PR
H3E2 H 0.5553 0.6257 0.0396 0.234 Uiso 0.5 1 calc PR
H3E3 H 0.5457 0.5525 0.0608 0.234 Uiso 0.5 1 calc PR
H1E H 0.5 0.75 0.13(7) 0.187 Uiso 2 4 d SP
Cd1 Cd 0 0.75 0.15456(5) 0.0826(8) Uani 1 2 d S
Cl1 Cl 0.1050(5) 0.8526(3) 0.15450(15) 0.109(2) Uani 1 1 d .
Cd2 Cd 0 0.25 0.21813(3) 0.0345(5) Uani 1 2 d S
Cl2 Cl -0.1040(2) 0.1458(2) 0.21842(10) 0.0487(10) Uani 1 1 d .
N1 N -0.0667(10) 0.8183(9) 0.1164(4) 0.065(4) Uani 1 1 d .
C11 C -0.1421(17) 0.8270(13) 0.1200(7) 0.107(9) Uani 1 1 d .
H11 H -0.1653 0.8077 0.1381 0.128 Uiso 1 1 calc R
C12 C -0.1871(13) 0.8634(12) 0.0980(5) 0.081(6) Uani 1 1 d .
H12 H -0.2404 0.8577 0.0987 0.098 Uiso 1 1 calc R
C13 C -0.1557(14) 0.9066(13) 0.0758(5) 0.076(6) Uani 1 1 d .
C14 C -0.0825(13) 0.9042(12) 0.0732(5) 0.076(6) Uani 1 1 d .
H14 H -0.0596 0.9316 0.0569 0.091 Uiso 1 1 calc R
C15 C -0.0319(13) 0.8601(11) 0.0947(5) 0.074(6) Uani 1 1 d .
H15 H 0.0215 0.8619 0.093 0.089 Uiso 1 1 calc R
C1A C -0.2042(16) 0.9499(13) 0.0521(5) 0.095(8) Uani 1 1 d .
H1A1 H -0.2376 0.9851 0.0634 0.114 Uiso 1 1 calc R
H1A2 H -0.1703 0.9807 0.039 0.114 Uiso 1 1 calc R
C2A C -0.2526(13) 0.9009(13) 0.0314(5) 0.087(7) Uani 1 1 d .
H2A1 H -0.2885 0.8714 0.044 0.104 Uiso 1 1 calc R
H2A2 H -0.22 0.8649 0.02 0.104 Uiso 1 1 calc R
C3A C -0.2998(16) 0.9536(13) 0.0065(6) 0.110(9) Uani 1 1 d .
H3A1 H -0.3343 0.9879 0.0177 0.132 Uiso 1 1 calc R
H3A2 H -0.2642 0.9846 -0.0056 0.132 Uiso 1 1 calc R
N2 N -0.0626(13) 0.8189(9) 0.1945(4) 0.093(5) Uani 1 1 d U
C21 C -0.0640(15) 0.8948(11) 0.1925(5) 0.094(6) Uani 1 1 d U
H21 H -0.0338 0.9203 0.1776 0.112 Uiso 1 1 calc R
C22 C -0.1140(16) 0.9387(13) 0.2140(5) 0.096(6) Uani 1 1 d U
H22 H -0.1167 0.9919 0.2118 0.116 Uiso 1 1 calc R
C23 C -0.1541(15) 0.9064(13) 0.2358(5) 0.090(6) Uani 1 1 d U
C24 C -0.1479(16) 0.8239(13) 0.2361(6) 0.102(7) Uani 1 1 d U
H24 H -0.1728 0.796 0.2518 0.122 Uiso 1 1 calc R
C25 C -0.1093(17) 0.7878(15) 0.2152(5) 0.105(7) Uani 1 1 d U
H25 H -0.1146 0.7345 0.2147 0.126 Uiso 1 1 calc R
N3 N -0.0710(6) 0.3180(7) 0.2558(3) 0.043(3) Uani 1 1 d .
C31 C -0.1466(8) 0.3175(8) 0.2563(3) 0.039(3) Uani 1 1 d .
H31 H -0.1719 0.2853 0.2422 0.047 Uiso 1 1 calc R
C32 C -0.1896(8) 0.3600(9) 0.2758(3) 0.045(4) Uani 1 1 d .
H32 H -0.243 0.3596 0.2737 0.054 Uiso 1 1 calc R
C33 C -0.1553(9) 0.4053(9) 0.2993(4) 0.046(4) Uani 1 1 d .
C34 C -0.0763(8) 0.4019(10) 0.3001(4) 0.050(4) Uani 1 1 d .
H34 H -0.0498 0.4281 0.3158 0.06 Uiso 1 1 calc R
C35 C -0.0363(9) 0.3611(9) 0.2784(3) 0.047(4) Uani 1 1 d .
H35 H 0.0173 0.3626 0.2791 0.057 Uiso 1 1 calc R
C1B C -0.1973(10) 0.4500(9) 0.3219(4) 0.054(4) Uani 1 1 d .
H1B1 H -0.2285 0.4874 0.3107 0.065 Uiso 1 1 calc R
H1B2 H -0.1607 0.4783 0.3347 0.065 Uiso 1 1 calc R
C2B C -0.2500(8) 0.4036(9) 0.3437(3) 0.040(4) Uani 1 1 d .
H2B1 H -0.2843 0.3723 0.3311 0.048 Uiso 1 1 calc R
H2B2 H -0.2186 0.3691 0.3563 0.048 Uiso 1 1 calc R
C3B C -0.2960(10) 0.4513(8) 0.3646(4) 0.049(4) Uani 1 1 d .
H3B1 H -0.3297 0.4836 0.3521 0.059 Uiso 1 1 calc R
H3B2 H -0.2619 0.4849 0.3764 0.059 Uiso 1 1 calc R
N4 N 0.0694(7) 0.1803(6) 0.1797(3) 0.039(3) Uani 1 1 d .
C41 C 0.0700(8) 0.1023(8) 0.1812(3) 0.036(3) Uani 1 1 d .
H41 H 0.0407 0.0778 0.1966 0.043 Uiso 1 1 calc R
C42 C 0.1118(8) 0.0591(8) 0.1610(4) 0.041(4) Uani 1 1 d .
H42 H 0.1118 0.0056 0.1627 0.05 Uiso 1 1 calc R
C43 C 0.1548(8) 0.0950(8) 0.1378(3) 0.034(3) Uani 1 1 d .
C44 C 0.1524(9) 0.1732(9) 0.1371(4) 0.046(4) Uani 1 1 d .
H44 H 0.1821 0.1997 0.1225 0.055 Uiso 1 1 calc R
C45 C 0.1072(10) 0.2133(8) 0.1575(4) 0.050(4) Uani 1 1 d .
H45 H 0.1036 0.2665 0.1554 0.06 Uiso 1 1 calc R

loop_
_atom_site_aniso_label
_atom_site_aniso_U_11
_atom_site_aniso_U_22
_atom_site_aniso_U_33
_atom_site_aniso_U_23
_atom_site_aniso_U_13
_atom_site_aniso_U_12
Cd1 0.130(2) 0.0554(13) 0.0623(15) 0 0 0.0115(13)
Cl1 0.174(7) 0.055(3) 0.097(5) 0.004(3) 0.007(4) 0.002(4)
Cd2 0.0220(8) 0.0427(9) 0.0389(8) 0 0 0.0053(6)
Cl2 0.0319(19) 0.052(2) 0.062(3) 0.0040(19) -0.0021(18) -0.0057(16)
N1 0.082(12) 0.060(10) 0.054(10) 0.002(7) 0.001(8) 0.007(8)
C11 0.12(2) 0.064(15) 0.14(2) 0.010(15) 0.053(19) -0.009(14)
C12 0.079(15) 0.073(14) 0.092(17) 0.027(13) 0.005(12) 0.023(12)
C13 0.086(16) 0.083(15) 0.059(13) -0.008(11) -0.010(11) 0.012(12)
C14 0.086(16) 0.071(13) 0.071(14) 0.015(11) 0.010(12) 0.004(12)
C15 0.094(16) 0.065(13) 0.063(13) -0.008(10) -0.001(11) 0.003(11)
C1A 0.14(2) 0.069(14) 0.074(15) -0.003(12) -0.017(15) 0.021(14)
C2A 0.090(16) 0.097(17) 0.074(14) 0.003(13) -0.027(12) 0.021(13)
C3A 0.13(2) 0.082(16) 0.12(2) -0.021(15) -0.051(18) 0.018(15)
N2 0.164(16) 0.055(8) 0.061(10) 0.000(8) 0.018(9) 0.007(10)
C21 0.152(18) 0.048(8) 0.081(13) -0.016(9) 0.009(11) -0.007(11)
C22 0.154(19) 0.059(10) 0.076(14) -0.006(9) 0.010(11) 0.009(11)
C23 0.127(17) 0.079(10) 0.066(12) -0.005(10) -0.010(10) -0.006(12)
C24 0.156(19) 0.080(10) 0.069(13) -0.014(10) 0.017(11) -0.019(13)
C25 0.16(2) 0.082(12) 0.072(14) 0.001(10) 0.024(11) 0.000(12)
N3 0.026(7) 0.056(8) 0.046(8) 0.011(6) 0.009(6) 0.000(6)
C31 0.032(8) 0.051(9) 0.035(8) -0.007(7) -0.003(6) -0.003(7)
C32 0.025(7) 0.067(11) 0.043(10) -0.015(8) 0.002(6) -0.001(7)
C33 0.047(10) 0.047(9) 0.045(10) 0.011(8) 0.014(8) -0.006(7)
C34 0.035(9) 0.073(11) 0.041(9) -0.005(8) 0.010(7) -0.008(8)
C35 0.040(9) 0.066(11) 0.037(9) -0.003(8) -0.001(7) -0.009(8)
C1B 0.071(12) 0.043(9) 0.049(10) -0.001(8) 0.017(9) -0.010(8)
C2B 0.036(8) 0.054(9) 0.030(8) 0.000(7) 0.003(6) -0.013(7)
C3B 0.067(11) 0.031(8) 0.051(10) 0.013(7) 0.023(8) 0.004(7)
N4 0.039(7) 0.032(7) 0.045(7) 0.003(6) 0.009(6) 0.001(5)
C41 0.044(8) 0.038(8) 0.026(7) -0.004(6) 0.006(6) -0.002(7)
C42 0.038(8) 0.039(8) 0.047(9) -0.003(7) -0.001(7) 0.005(7)
C43 0.033(8) 0.035(8) 0.033(8) -0.012(6) -0.002(6) 0.002(6)
C44 0.045(9) 0.054(10) 0.039(9) -0.004(7) 0.006(7) -0.017(8)
C45 0.080(12) 0.023(8) 0.046(9) -0.011(7) 0.012(9) -0.017(8)

loop_
_atom_type_symbol
_atom_type_description
_atom_type_scat_dispersion_real
_atom_type_scat_dispersion_imag
_atom_type_scat_source
C C 0.0033 0.0016 'International Tables Vol C Tables 4.2.6.8 and 6.1.1.4'
H H 0 0 'International Tables Vol C Tables 4.2.6.8 and 6.1.1.4'
N N 0.0061 0.0033 'International Tables Vol C Tables 4.2.6.8 and 6.1.1.4'
O O 0.0106 0.006 'International Tables Vol C Tables 4.2.6.8 and 6.1.1.4'
Cd Cd -0.8075 1.2024 'International Tables Vol C Tables 4.2.6.8 and 6.1.1.4'
Cl Cl 0.1484 0.1585 'International Tables Vol C Tables 4.2.6.8 and 6.1.1.4'

loop_
_geom_angle_atom_site_label_1
_geom_angle_atom_site_label_2
_geom_angle_atom_site_label_3
_geom_angle
_geom_angle_site_symmetry_1
_geom_angle_site_symmetry_3
O1E C2E C3E 154(6) . .
N1 Cd1 N1 91.2(8) 2_565 .
N1 Cd1 N2 90.8(6) 2_565 2_565
N1 Cd1 N2 177.5(7) . 2_565
N1 Cd1 N2 177.5(7) 2_565 .
N1 Cd1 N2 90.8(6) . .
N2 Cd1 N2 87.2(9) 2_565 .
N1 Cd1 Cl1 90.0(4) 2_565 .
N1 Cd1 Cl1 89.9(4) . .
N2 Cd1 Cl1 91.5(5) 2_565 .
N2 Cd1 Cl1 88.6(5) . .
N1 Cd1 Cl1 89.9(4) 2_565 2_565
N1 Cd1 Cl1 90.0(4) . 2_565
N2 Cd1 Cl1 88.6(5) 2_565 2_565
N2 Cd1 Cl1 91.5(5) . 2_565
Cl1 Cd1 Cl1 179.9(3) . 2_565
N3 Cd2 N3 93.7(6) 2 .
N3 Cd2 N4 86.9(4) 2 .
N3 Cd2 N4 178.9(4) . .
N3 Cd2 N4 178.9(4) 2 2
N3 Cd2 N4 86.9(4) . 2
N4 Cd2 N4 92.5(6) . 2
N3 Cd2 Cl2 88.9(3) 2 2
N3 Cd2 Cl2 90.7(3) . 2
N4 Cd2 Cl2 90.3(3) . 2
N4 Cd2 Cl2 90.1(3) 2 2
N3 Cd2 Cl2 90.7(3) 2 .
N3 Cd2 Cl2 88.9(3) . .
N4 Cd2 Cl2 90.1(3) . .
N4 Cd2 Cl2 90.3(3) 2 .
Cl2 Cd2 Cl2 179.4(2) 2 .
C15 N1 C11 117.9(19) . .
C15 N1 Cd1 122.9(14) . .
C11 N1 Cd1 118.0(16) . .
N1 C11 C12 122(2) . .
C13 C12 C11 121(2) . .
C14 C13 C12 117(2) . .
C14 C13 C1A 121(2) . .
C12 C13 C1A 122(2) . .
C13 C14 C15 124(2) . .
N1 C15 C14 116(2) . .
C2A C1A C13 115.1(18) . .
C1A C2A C3A 110.4(19) . .
C23 C3A C2A 109.1(19) 8_354 .
C25 N2 C21 116(2) . .
C25 N2 Cd1 124.3(15) . .
C21 N2 Cd1 118.1(15) . .
N2 C21 C22 119(2) . .
C23 C22 C21 123(2) . .
C22 C23 C24 113(2) . .
C22 C23 C3A 122(2) . 3_565
C24 C23 C3A 124(2) . 3_565
C25 C24 C23 122(2) . .
C24 C25 N2 126(3) . .
C31 N3 C35 115.8(13) . .
C31 N3 Cd2 122.3(10) . .
C35 N3 Cd2 121.9(9) . .
N3 C31 C32 124.4(14) . .
C31 C32 C33 120.9(13) . .
C34 C33 C32 114.6(14) . .
C34 C33 C1B 121.0(16) . .
C32 C33 C1B 124.3(14) . .
C35 C34 C33 121.3(15) . .
C34 C35 N3 122.8(14) . .
C33 C1B C2B 115.2(13) . .
C3B C2B C1B 113.6(13) . .
C2B C3B C43 113.4(12) . 3_455
C45 N4 C41 118.5(12) . .
C45 N4 Cd2 122.7(9) . .
C41 N4 Cd2 118.8(9) . .
C42 C41 N4 121.8(13) . .
C41 C42 C43 119.5(13) . .
C44 C43 C42 116.6(13) . .
C44 C43 C3B 123.9(14) . 8_444
C42 C43 C3B 119.5(13) . 8_444
C43 C44 C45 121.0(14) . .
N4 C45 C44 122.3(14) . .

loop_
_geom_bond_atom_site_label_1
_geom_bond_atom_site_label_2
_geom_bond_distance
_geom_bond_site_symmetry_2
O1W O3W 1.75(7) .
O1E C2E 1.42(6) .
C2E C3E 1.44(7) .
Cd1 N1 2.342(15) 2_565
Cd1 N1 2.342(15) .
Cd1 N2 2.367(18) 2_565
Cd1 N2 2.367(18) .
Cd1 Cl1 2.575(7) .
Cd1 Cl1 2.575(7) 2_565
Cd2 N3 2.364(12) 2
Cd2 N3 2.364(12) .
Cd2 N4 2.387(12) .
Cd2 N4 2.387(12) 2
Cd2 Cl2 2.582(4) 2
Cd2 Cl2 2.582(4) .
N1 C15 1.33(2) .
N1 C11 1.34(3) .
C11 C12 1.39(3) .
C12 C13 1.34(3) .
C13 C14 1.29(3) .
C13 C1A 1.53(3) .
C14 C15 1.50(3) .
C1A C2A 1.50(3) .
C2A C3A 1.64(3) .
C3A C23 1.46(3) 8_354
N2 C25 1.33(3) .
N2 C21 1.33(2) .
C21 C22 1.49(3) .
C22 C23 1.30(3) .
C23 C24 1.45(3) .
C23 C3A 1.46(3) 3_565
C24 C25 1.29(3) .
N3 C31 1.325(17) .
N3 C35 1.375(19) .
C31 C32 1.35(2) .
C32 C33 1.42(2) .
C33 C34 1.39(2) .
C33 C1B 1.45(2) .
C34 C35 1.37(2) .
C1B C2B 1.55(2) .
C2B C3B 1.47(2) .
C3B C43 1.548(19) 3_455
N4 C45 1.295(18) .
N4 C41 1.371(18) .
C41 C42 1.365(19) .
C42 C43 1.40(2) .
C43 C44 1.37(2) .
C43 C3B 1.548(19) 8_444
C44 C45 1.38(2) .
